data_2231825
loop_
_publ_author_name
'Abdel-Aziz, Hatem A.'
'Al-Rashood, Khalid A.'
'Ng, Seik Weng'
'Tiekink, Edward R. T.'

_publ_section_title
;
 Ethyl
 1-(4-methylphenyl)-5-phenyl-4-phenylsulfonyl-1<i>H</i>-pyrazole-3-carboxylate
;
_journal_coeditor_code BT5639
_journal_issue 10
_journal_name_full 'Acta Crystallographica Section E'
_journal_page_first o2623
_journal_page_last o2624
_journal_paper_doi 10.1107/S1600536811036580
_journal_volume 67
_journal_year 2011
_chemical_formula_iupac 'C25 H22 N2 O4 S'
_chemical_formula_moiety 'C25 H22 N2 O4 S'
_chemical_formula_sum 'C25 H22 N2 O4 S'
_chemical_formula_weight 446.51
_chemical_name_systematic
;
Ethyl 1-(4-methylphenyl)-5-phenyl-4-phenylsulfonyl-1<i>H</i>-pyrazole-3-\
carboxylate
;
_space_group_IT_number 2
_symmetry_cell_setting triclinic
_symmetry_space_group_name_Hall '-P 1'
_symmetry_space_group_name_H-M 'P -1'
_atom_sites_solution_hydrogens geom
_atom_sites_solution_primary direct
_atom_sites_solution_secondary difmap
_audit_creation_method SHELXL-97
_cell_angle_alpha 68.818(4)
_cell_angle_beta 87.773(3)
_cell_angle_gamma 81.241(4)
_cell_formula_units_Z 2
_cell_length_a 7.2440(3)
_cell_length_b 11.0798(5)
_cell_length_c 14.8247(5)
_cell_measurement_reflns_used 5331
_cell_measurement_temperature 100(2)
_cell_measurement_theta_max 74.1093
_cell_measurement_theta_min 3.1949
_cell_volume 1096.36(8)
_computing_cell_refinement 'CrysAlis PRO  (Agilent, 2010)'
_computing_data_collection 'CrysAlis PRO  (Agilent, 2010)'
_computing_data_reduction 'CrysAlis PRO  (Agilent, 2010)'
_computing_molecular_graphics 'ORTEP-3 (Farrugia, 1997) and DIAMOND (Brandenburg, 2006)'
_computing_publication_material 'publCIF (Westrip, 2010)'
_computing_structure_refinement 'SHELXL97 (Sheldrick, 2008)'
_computing_structure_solution 'SHELXS97 (Sheldrick, 2008)'
_diffrn_ambient_temperature 100(2)
_diffrn_detector_area_resol_mean 10.4041
_diffrn_measured_fraction_theta_full 0.962
_diffrn_measured_fraction_theta_max 0.962
_diffrn_measurement_device_type 'Agilent SuperNova Dual diffractometer with Atlas detector'
_diffrn_measurement_method '\w scan'
_diffrn_radiation_monochromator mirror
_diffrn_radiation_source 'SuperNova (Cu) X-ray Source'
_diffrn_radiation_type 'Cu K\a'
_diffrn_radiation_wavelength 1.54184
_diffrn_reflns_av_R_equivalents 0.0144
_diffrn_reflns_av_sigmaI/netI 0.0203
_diffrn_reflns_limit_h_max 8
_diffrn_reflns_limit_h_min -8
_diffrn_reflns_limit_k_max 13
_diffrn_reflns_limit_k_min -12
_diffrn_reflns_limit_l_max 15
_diffrn_reflns_limit_l_min -18
_diffrn_reflns_number 7378
_diffrn_reflns_theta_full 74.28
_diffrn_reflns_theta_max 74.28
_diffrn_reflns_theta_min 3.20
_diffrn_standards_decay_% 0
_diffrn_standards_interval_count 0
_diffrn_standards_interval_time 0
_diffrn_standards_number 0
_exptl_absorpt_coefficient_mu 1.604
_exptl_absorpt_correction_T_max 0.7397
_exptl_absorpt_correction_T_min 0.5663
_exptl_absorpt_correction_type multi-scan
_exptl_absorpt_process_details '(CrysAlis PRO; Agilent, 2010)'
_exptl_crystal_colour yellow
_exptl_crystal_density_diffrn 1.353
_exptl_crystal_density_method 'not measured'
_exptl_crystal_description block
_exptl_crystal_F_000 468
_exptl_crystal_size_max 0.40
_exptl_crystal_size_mid 0.30
_exptl_crystal_size_min 0.20
_refine_diff_density_max 0.348
_refine_diff_density_min -0.423
_refine_ls_extinction_method none
_refine_ls_goodness_of_fit_ref 0.845
_refine_ls_hydrogen_treatment constr
_refine_ls_matrix_type full
_refine_ls_number_parameters 290
_refine_ls_number_reflns 4304
_refine_ls_number_restraints 0
_refine_ls_restrained_S_all 0.845
_refine_ls_R_factor_all 0.0355
_refine_ls_R_factor_gt 0.0339
_refine_ls_shift/su_max 0.000
_refine_ls_shift/su_mean 0.000
_refine_ls_structure_factor_coef Fsqd
_refine_ls_weighting_details 'calc w=1/[\s^2^(Fo^2^)+(0.0600P)^2^+0.8665P] where P=(Fo^2^+2Fc^2^)/3'
_refine_ls_weighting_scheme calc
_refine_ls_wR_factor_gt 0.0896
_refine_ls_wR_factor_ref 0.0910
_reflns_number_gt 4106
_reflns_number_total 4304
_reflns_threshold_expression I>2\s(I)
_cod_data_source_file bt5639.cif
_cod_data_source_block I
_cod_original_sg_symbol_Hall '-P 1 '
_cod_database_code 2231825
_cod_database_fobs_code 2231825

loop_
_symmetry_equiv_pos_as_xyz
'x, y, z'
'-x, -y, -z'

loop_
_atom_site_type_symbol
_atom_site_label
_atom_site_fract_x
_atom_site_fract_y
_atom_site_fract_z
_atom_site_U_iso_or_equiv
_atom_site_adp_type
_atom_site_calc_flag
_atom_site_refinement_flags
_atom_site_occupancy
_atom_site_symmetry_multiplicity
S S1 0.44173(4) 0.70984(3) 0.10567(2) 0.01551(10) Uani d . 1 1
O O1 0.24561(13) 0.75817(9) 0.09106(7) 0.0201(2) Uani d . 1 1
O O2 0.54033(14) 0.66162(9) 0.03658(7) 0.0202(2) Uani d . 1 1
O O3 0.08177(14) 0.59487(10) 0.38398(9) 0.0275(2) Uani d . 1 1
O O4 0.19467(16) 0.77438(10) 0.28475(8) 0.0280(2) Uani d . 1 1
N N1 0.40421(15) 0.44865(11) 0.36938(8) 0.0161(2) Uani d . 1 1
N N2 0.55383(15) 0.39169(10) 0.33340(8) 0.0150(2) Uani d . 1 1
C C1 -0.2495(2) 0.66923(19) 0.37793(12) 0.0333(4) Uani d . 1 1
H H1A -0.3481 0.7238 0.3990 0.050 Uiso calc R 1 1
H H1B -0.2743 0.5785 0.4023 0.050 Uiso calc R 1 1
H H1C -0.2470 0.7016 0.3071 0.050 Uiso calc R 1 1
C C2 -0.0656(2) 0.67488(16) 0.41664(13) 0.0286(3) Uani d . 1 1
H H2A -0.0413 0.7666 0.3935 0.034 Uiso calc R 1 1
H H2B -0.0672 0.6418 0.4882 0.034 Uiso calc R 1 1
C C3 0.20136(18) 0.65804(13) 0.31954(9) 0.0171(3) Uani d . 1 1
C C4 0.35304(18) 0.56389(12) 0.30001(9) 0.0156(3) Uani d . 1 1
C C5 0.46821(18) 0.58099(12) 0.21819(9) 0.0152(3) Uani d . 1 1
C C6 0.59874(18) 0.46782(12) 0.24248(9) 0.0148(3) Uani d . 1 1
C C7 0.55863(19) 0.83215(12) 0.11696(9) 0.0171(3) Uani d . 1 1
C C8 0.7518(2) 0.82100(14) 0.10621(10) 0.0225(3) Uani d . 1 1
H H8 0.8189 0.7490 0.0927 0.027 Uiso calc R 1 1
C C9 0.8443(2) 0.91673(15) 0.11553(12) 0.0272(3) Uani d . 1 1
H H9 0.9760 0.9106 0.1086 0.033 Uiso calc R 1 1
C C10 0.7444(2) 1.02163(14) 0.13504(11) 0.0271(3) Uani d . 1 1
H H10 0.8083 1.0868 0.1417 0.033 Uiso calc R 1 1
C C11 0.5522(2) 1.03192(14) 0.14486(11) 0.0247(3) Uani d . 1 1
H H11 0.4851 1.1045 0.1577 0.030 Uiso calc R 1 1
C C12 0.4571(2) 0.93691(13) 0.13606(10) 0.0206(3) Uani d . 1 1
H H12 0.3254 0.9434 0.1429 0.025 Uiso calc R 1 1
C C13 0.76709(18) 0.42800(12) 0.19410(9) 0.0149(3) Uani d . 1 1
C C14 0.94252(19) 0.42706(13) 0.23053(10) 0.0182(3) Uani d . 1 1
H H14 0.9520 0.4530 0.2845 0.022 Uiso calc R 1 1
C C15 1.10313(19) 0.38814(13) 0.18770(10) 0.0207(3) Uani d . 1 1
H H15 1.2224 0.3885 0.2120 0.025 Uiso calc R 1 1
C C16 1.0902(2) 0.34872(13) 0.10965(10) 0.0209(3) Uani d . 1 1
H H16 1.2004 0.3216 0.0808 0.025 Uiso calc R 1 1
C C17 0.9159(2) 0.34899(13) 0.07374(10) 0.0204(3) Uani d . 1 1
H H17 0.9071 0.3216 0.0205 0.025 Uiso calc R 1 1
C C18 0.75398(19) 0.38910(13) 0.11527(9) 0.0179(3) Uani d . 1 1
H H18 0.6350 0.3900 0.0901 0.022 Uiso calc R 1 1
C C19 0.63396(17) 0.26085(12) 0.39171(9) 0.0155(3) Uani d . 1 1
C C20 0.66215(19) 0.16297(13) 0.35283(10) 0.0184(3) Uani d . 1 1
H H20 0.6400 0.1831 0.2859 0.022 Uiso calc R 1 1
C C21 0.72330(19) 0.03502(13) 0.41333(10) 0.0203(3) Uani d . 1 1
H H21 0.7447 -0.0321 0.3869 0.024 Uiso calc R 1 1
C C22 0.75393(19) 0.00307(13) 0.51205(10) 0.0185(3) Uani d . 1 1
C C23 0.72672(19) 0.10390(13) 0.54866(10) 0.0188(3) Uani d . 1 1
H H23 0.7490 0.0843 0.6155 0.023 Uiso calc R 1 1
C C24 0.66765(18) 0.23258(13) 0.48902(10) 0.0173(3) Uani d . 1 1
H H24 0.6506 0.3005 0.5148 0.021 Uiso calc R 1 1
C C25 0.8151(2) -0.13619(13) 0.57784(11) 0.0236(3) Uani d . 1 1
H H25A 0.7437 -0.1943 0.5618 0.035 Uiso calc R 1 1
H H25B 0.7929 -0.1440 0.6452 0.035 Uiso calc R 1 1
H H25C 0.9485 -0.1610 0.5694 0.035 Uiso calc R 1 1

loop_
_atom_site_aniso_label
_atom_site_aniso_U_11
_atom_site_aniso_U_22
_atom_site_aniso_U_33
_atom_site_aniso_U_12
_atom_site_aniso_U_13
_atom_site_aniso_U_23
S1 0.01730(17) 0.01487(16) 0.01383(16) -0.00005(12) -0.00058(11) -0.00538(12)
O1 0.0178(5) 0.0213(5) 0.0204(5) 0.0010(4) -0.0032(4) -0.0078(4)
O2 0.0245(5) 0.0202(5) 0.0160(5) 0.0000(4) 0.0020(4) -0.0081(4)
O3 0.0186(5) 0.0235(5) 0.0454(7) -0.0040(4) 0.0133(4) -0.0193(5)
O4 0.0408(6) 0.0168(5) 0.0235(5) 0.0020(4) 0.0076(4) -0.0071(4)
N1 0.0138(5) 0.0168(5) 0.0186(5) -0.0007(4) 0.0022(4) -0.0082(4)
N2 0.0137(5) 0.0147(5) 0.0161(5) 0.0000(4) 0.0019(4) -0.0059(4)
C1 0.0208(8) 0.0498(10) 0.0336(9) 0.0035(7) 0.0001(6) -0.0237(8)
C2 0.0190(7) 0.0290(8) 0.0450(9) -0.0018(6) 0.0104(6) -0.0237(7)
C3 0.0162(6) 0.0197(6) 0.0172(6) -0.0001(5) -0.0026(5) -0.0096(5)
C4 0.0145(6) 0.0162(6) 0.0174(6) -0.0017(5) -0.0006(5) -0.0079(5)
C5 0.0158(6) 0.0146(6) 0.0159(6) -0.0019(5) -0.0003(5) -0.0065(5)
C6 0.0153(6) 0.0156(6) 0.0151(6) -0.0035(5) -0.0003(5) -0.0068(5)
C7 0.0204(7) 0.0145(6) 0.0143(6) -0.0021(5) -0.0003(5) -0.0029(5)
C8 0.0215(7) 0.0195(7) 0.0240(7) -0.0006(5) 0.0022(5) -0.0062(6)
C9 0.0211(7) 0.0243(7) 0.0330(8) -0.0051(6) 0.0006(6) -0.0059(6)
C10 0.0314(8) 0.0199(7) 0.0294(8) -0.0087(6) -0.0025(6) -0.0059(6)
C11 0.0310(8) 0.0150(6) 0.0271(7) -0.0011(6) -0.0006(6) -0.0072(6)
C12 0.0212(7) 0.0172(6) 0.0208(7) 0.0002(5) -0.0005(5) -0.0050(5)
C13 0.0164(6) 0.0118(6) 0.0152(6) -0.0012(5) 0.0020(5) -0.0037(5)
C14 0.0192(7) 0.0178(6) 0.0193(6) -0.0036(5) 0.0011(5) -0.0083(5)
C15 0.0160(7) 0.0202(7) 0.0249(7) -0.0030(5) 0.0014(5) -0.0070(5)
C16 0.0209(7) 0.0169(6) 0.0223(7) -0.0007(5) 0.0075(5) -0.0055(5)
C17 0.0264(7) 0.0179(6) 0.0171(6) -0.0013(5) 0.0033(5) -0.0075(5)
C18 0.0195(7) 0.0173(6) 0.0173(6) -0.0020(5) -0.0006(5) -0.0068(5)
C19 0.0122(6) 0.0137(6) 0.0188(6) -0.0014(5) 0.0018(5) -0.0040(5)
C20 0.0184(7) 0.0191(6) 0.0183(6) -0.0026(5) 0.0015(5) -0.0077(5)
C21 0.0200(7) 0.0167(6) 0.0258(7) -0.0025(5) 0.0037(5) -0.0099(5)
C22 0.0134(6) 0.0166(6) 0.0233(7) -0.0025(5) 0.0029(5) -0.0046(5)
C23 0.0169(6) 0.0199(7) 0.0177(6) -0.0028(5) 0.0013(5) -0.0046(5)
C24 0.0165(6) 0.0168(6) 0.0192(6) -0.0022(5) 0.0020(5) -0.0073(5)
C25 0.0216(7) 0.0168(7) 0.0278(7) -0.0017(5) 0.0031(6) -0.0033(6)

loop_
_atom_type_symbol
_atom_type_description
_atom_type_scat_dispersion_real
_atom_type_scat_dispersion_imag
_atom_type_scat_source
C C 0.0181 0.0091 'International Tables Vol C Tables 4.2.6.8 and 6.1.1.4'
H H 0.0000 0.0000 'International Tables Vol C Tables 4.2.6.8 and 6.1.1.4'
N N 0.0311 0.0180 'International Tables Vol C Tables 4.2.6.8 and 6.1.1.4'
O O 0.0492 0.0322 'International Tables Vol C Tables 4.2.6.8 and 6.1.1.4'
S S 0.3331 0.5567 'International Tables Vol C Tables 4.2.6.8 and 6.1.1.4'

loop_
_geom_angle_atom_site_label_1
_geom_angle_atom_site_label_2
_geom_angle_atom_site_label_3
_geom_angle
O1 S1 O2 119.33(6)
O1 S1 C5 106.92(6)
O2 S1 C5 106.93(6)
O1 S1 C7 109.11(6)
O2 S1 C7 107.81(6)
C5 S1 C7 105.98(6)
C3 O3 C2 117.09(11)
C4 N1 N2 104.77(10)
N1 N2 C6 113.13(10)
N1 N2 C19 117.27(10)
C6 N2 C19 129.49(11)
C2 C1 H1A 109.5
C2 C1 H1B 109.5
H1A C1 H1B 109.5
C2 C1 H1C 109.5
H1A C1 H1C 109.5
H1B C1 H1C 109.5
O3 C2 C1 109.39(12)
O3 C2 H2A 109.8
C1 C2 H2A 109.8
O3 C2 H2B 109.8
C1 C2 H2B 109.8
H2A C2 H2B 108.2
O4 C3 O3 125.36(12)
O4 C3 C4 123.58(13)
O3 C3 C4 110.98(11)
N1 C4 C5 111.39(11)
N1 C4 C3 118.83(11)
C5 C4 C3 129.57(12)
C6 C5 C4 105.42(11)
C6 C5 S1 126.52(10)
C4 C5 S1 127.84(10)
N2 C6 C5 105.29(11)
N2 C6 C13 121.29(11)
C5 C6 C13 133.20(12)
C12 C7 C8 121.65(13)
C12 C7 S1 119.59(11)
C8 C7 S1 118.76(10)
C9 C8 C7 118.91(13)
C9 C8 H8 120.5
C7 C8 H8 120.5
C10 C9 C8 119.93(14)
C10 C9 H9 120.0
C8 C9 H9 120.0
C9 C10 C11 120.51(14)
C9 C10 H10 119.7
C11 C10 H10 119.7
C12 C11 C10 120.40(13)
C12 C11 H11 119.8
C10 C11 H11 119.8
C11 C12 C7 118.58(13)
C11 C12 H12 120.7
C7 C12 H12 120.7
C18 C13 C14 119.85(12)
C18 C13 C6 121.66(12)
C14 C13 C6 118.48(11)
C15 C14 C13 119.85(12)
C15 C14 H14 120.1
C13 C14 H14 120.1
C16 C15 C14 120.34(13)
C16 C15 H15 119.8
C14 C15 H15 119.8
C15 C16 C17 119.82(12)
C15 C16 H16 120.1
C17 C16 H16 120.1
C16 C17 C18 120.42(13)
C16 C17 H17 119.8
C18 C17 H17 119.8
C17 C18 C13 119.72(13)
C17 C18 H18 120.1
C13 C18 H18 120.1
C24 C19 C20 120.89(12)
C24 C19 N2 118.50(11)
C20 C19 N2 120.40(12)
C21 C20 C19 119.00(12)
C21 C20 H20 120.5
C19 C20 H20 120.5
C20 C21 C22 121.40(13)
C20 C21 H21 119.3
C22 C21 H21 119.3
C23 C22 C21 118.19(12)
C23 C22 C25 120.56(13)
C21 C22 C25 121.25(13)
C24 C23 C22 121.16(13)
C24 C23 H23 119.4
C22 C23 H23 119.4
C19 C24 C23 119.33(12)
C19 C24 H24 120.3
C23 C24 H24 120.3
C22 C25 H25A 109.5
C22 C25 H25B 109.5
H25A C25 H25B 109.5
C22 C25 H25C 109.5
H25A C25 H25C 109.5
H25B C25 H25C 109.5

loop_
_geom_bond_atom_site_label_1
_geom_bond_atom_site_label_2
_geom_bond_distance
S1 O1 1.4354(10)
S1 O2 1.4378(10)
S1 C5 1.7544(13)
S1 C7 1.7624(14)
O3 C3 1.3380(17)
O3 C2 1.4635(16)
O4 C3 1.1968(17)
N1 C4 1.3274(17)
N1 N2 1.3592(15)
N2 C6 1.3646(17)
N2 C19 1.4362(16)
C1 C2 1.489(2)
C1 H1A 0.9800
C1 H1B 0.9800
C1 H1C 0.9800
C2 H2A 0.9900
C2 H2B 0.9900
C3 C4 1.4913(17)
C4 C5 1.4165(18)
C5 C6 1.3911(18)
C6 C13 1.4809(17)
C7 C12 1.3891(19)
C7 C8 1.394(2)
C8 C9 1.387(2)
C8 H8 0.9500
C9 C10 1.389(2)
C9 H9 0.9500
C10 C11 1.386(2)
C10 H10 0.9500
C11 C12 1.388(2)
C11 H11 0.9500
C12 H12 0.9500
C13 C18 1.3947(18)
C13 C14 1.3971(19)
C14 C15 1.3894(19)
C14 H14 0.9500
C15 C16 1.387(2)
C15 H15 0.9500
C16 C17 1.389(2)
C16 H16 0.9500
C17 C18 1.3909(19)
C17 H17 0.9500
C18 H18 0.9500
C19 C24 1.3843(19)
C19 C20 1.3875(18)
C20 C21 1.3897(19)
C20 H20 0.9500
C21 C22 1.394(2)
C21 H21 0.9500
C22 C23 1.3942(19)
C22 C25 1.5054(18)
C23 C24 1.3893(19)
C23 H23 0.9500
C24 H24 0.9500
C25 H25A 0.9800
C25 H25B 0.9800
C25 H25C 0.9800

loop_
_geom_hbond_atom_site_label_D
_geom_hbond_atom_site_label_H
_geom_hbond_atom_site_label_A
_geom_hbond_site_symmetry_A
_geom_hbond_distance_DH
_geom_hbond_distance_HA
_geom_hbond_distance_DA
_geom_hbond_angle_DHA
C9 H9 O1 1_655 0.95 2.45 3.2392(19) 140
C16 H16 O2 2_765 0.95 2.49 3.3928(18) 158
C17 H17 O1 2_665 0.95 2.50 3.3895(18) 157
C18 H18 O2 2_665 0.95 2.58 3.4031(17) 145
C23 H23 O4 2_666 0.95 2.59 3.3155(18) 133
C15 H15 Cg1 1_655 0.95 2.80 3.6781(15) 154
C25 H25c Cg2 2_756 0.98 2.64 3.5649(16) 157

loop_
_geom_torsion_atom_site_label_1
_geom_torsion_atom_site_label_2
_geom_torsion_atom_site_label_3
_geom_torsion_atom_site_label_4
_geom_torsion
C4 N1 N2 C6 -0.25(14)
C4 N1 N2 C19 -176.77(11)
C3 O3 C2 C1 110.72(15)
C2 O3 C3 O4 -2.0(2)
C2 O3 C3 C4 174.84(12)
N2 N1 C4 C5 0.83(14)
N2 N1 C4 C3 -174.42(11)
O4 C3 C4 N1 147.76(14)
O3 C3 C4 N1 -29.15(17)
O4 C3 C4 C5 -26.5(2)
O3 C3 C4 C5 156.60(13)
N1 C4 C5 C6 -1.11(15)
C3 C4 C5 C6 173.49(13)
N1 C4 C5 S1 173.74(10)
C3 C4 C5 S1 -11.7(2)
O1 S1 C5 C6 145.06(11)
O2 S1 C5 C6 16.17(13)
C7 S1 C5 C6 -98.65(12)
O1 S1 C5 C4 -28.76(13)
O2 S1 C5 C4 -157.65(12)
C7 S1 C5 C4 87.53(13)
N1 N2 C6 C5 -0.43(14)
C19 N2 C6 C5 175.56(12)
N1 N2 C6 C13 174.73(11)
C19 N2 C6 C13 -9.3(2)
C4 C5 C6 N2 0.88(14)
S1 C5 C6 N2 -174.06(10)
C4 C5 C6 C13 -173.44(13)
S1 C5 C6 C13 11.6(2)
O1 S1 C7 C12 16.54(13)
O2 S1 C7 C12 147.52(11)
C5 S1 C7 C12 -98.27(11)
O1 S1 C7 C8 -163.34(10)
O2 S1 C7 C8 -32.36(12)
C5 S1 C7 C8 81.85(12)
C12 C7 C8 C9 0.4(2)
S1 C7 C8 C9 -179.68(11)
C7 C8 C9 C10 -0.2(2)
C8 C9 C10 C11 -0.3(2)
C9 C10 C11 C12 0.5(2)
C10 C11 C12 C7 -0.2(2)
C8 C7 C12 C11 -0.3(2)
S1 C7 C12 C11 179.87(11)
N2 C6 C13 C18 109.94(15)
C5 C6 C13 C18 -76.46(19)
N2 C6 C13 C14 -68.59(16)
C5 C6 C13 C14 105.00(17)
C18 C13 C14 C15 0.40(19)
C6 C13 C14 C15 178.96(12)
C13 C14 C15 C16 -0.8(2)
C14 C15 C16 C17 0.4(2)
C15 C16 C17 C18 0.3(2)
C16 C17 C18 C13 -0.6(2)
C14 C13 C18 C17 0.31(19)
C6 C13 C18 C17 -178.21(12)
N1 N2 C19 C24 -46.78(16)
C6 N2 C19 C24 137.37(14)
N1 N2 C19 C20 127.96(13)
C6 N2 C19 C20 -47.90(19)
C24 C19 C20 C21 0.6(2)
N2 C19 C20 C21 -173.97(12)
C19 C20 C21 C22 1.0(2)
C20 C21 C22 C23 -1.8(2)
C20 C21 C22 C25 178.30(13)
C21 C22 C23 C24 1.1(2)
C25 C22 C23 C24 -179.04(12)
C20 C19 C24 C23 -1.4(2)
N2 C19 C24 C23 173.35(11)
C22 C23 C24 C19 0.5(2)

loop_
_cod_related_entry_id
_cod_related_entry_database
_cod_related_entry_code
1 ChemSpider 30657009
